data_1549894
loop_
_publ_author_name
'Sung, Simon'
'Wang, Qingyang'
'Kr\"amer, Tobias'
'Young, Rowan D.'

_publ_section_title
;
 Synthesis and reactivity of a PC<sub>carbene</sub>P cobalt(i) complex:
 the missing link in the cobalt PXP pincer series (X = B, C, N).
;
_journal_issue 43
_journal_name_full 'Chemical science'
_journal_page_first 8234
_journal_page_last 8241
_journal_paper_doi 10.1039/c8sc02782j
_journal_volume 9
_journal_year 2018
_chemical_formula_moiety 'C75 H58 B1 Co1 F24 O1 P4'
_chemical_formula_sum 'C75 H58 B Co F24 O P4'
_chemical_formula_weight 1624.88
_space_group_IT_number 2
_space_group_name_Hall '-P 1'
_space_group_name_H-M_alt 'P -1'
_symmetry_cell_setting triclinic
_symmetry_space_group_name_Hall '-P 1'
_symmetry_space_group_name_H-M 'P -1'
_atom_sites_solution_hydrogens difmap
_atom_sites_solution_primary direct
_audit_creation_date 2018-06-09
_audit_creation_method CRYSTALS_ver_14.61_build_6720
_audit_update_record
;
2018-06-10 deposited with the CCDC.
2018-09-06 downloaded from the CCDC.
;
_cell_angle_alpha 82.810(6)
_cell_angle_beta 83.316(7)
_cell_angle_gamma 84.810(7)
_cell_formula_units_Z 2
_cell_length_a 13.183(3)
_cell_length_b 16.540(3)
_cell_length_c 16.808(3)
_cell_measurement_reflns_used 16461
_cell_measurement_temperature 100
_cell_measurement_theta_max 27.508
_cell_measurement_theta_min 2.396
_cell_volume 3600.7(12)
_computing_cell_refinement 'USER DEFINED CELL REFINEMENT'
_computing_data_collection 'USER DEFINED DATA COLLECTION'
_computing_data_reduction 'USER DEFINED DATA REDUCTION'
_computing_molecular_graphics 'CAMERON (Watkin et al., 1996)'
_computing_publication_material 'CRYSTALS (Betteridge et al., 2003)'
_computing_structure_refinement 'CRYSTALS (Betteridge et al., 2003)'
_computing_structure_solution 'SIR92 (Altomare et al., 1994)'
_diffrn_ambient_temperature 100
_diffrn_measured_fraction_theta_full 0.997
_diffrn_measured_fraction_theta_max 0.993
_diffrn_measurement_device Serial
_diffrn_measurement_device_type Unknown
_diffrn_measurement_method \w/2\q
_diffrn_radiation_monochromator graphite
_diffrn_radiation_type 'Mo K\a'
_diffrn_radiation_wavelength 0.71073
_diffrn_reflns_av_R_equivalents 0.095
_diffrn_reflns_limit_h_max 17
_diffrn_reflns_limit_h_min -17
_diffrn_reflns_limit_k_max 20
_diffrn_reflns_limit_k_min -21
_diffrn_reflns_limit_l_max 21
_diffrn_reflns_limit_l_min -21
_diffrn_reflns_number 44963
_diffrn_reflns_theta_full 26.958
_diffrn_reflns_theta_max 27.508
_diffrn_reflns_theta_min 2.396
_diffrn_standards_number 0
_exptl_absorpt_coefficient_mu 0.435
_exptl_absorpt_correction_T_max 0.7456
_exptl_absorpt_correction_T_min 0.3979
_exptl_absorpt_correction_type multi-scan
_exptl_absorpt_process_details 'Bruker SADABS'
_exptl_crystal_colour Green
_exptl_crystal_density_diffrn 1.499
_exptl_crystal_density_method 'not measured'
_exptl_crystal_description rod
_exptl_crystal_F_000 1648
_exptl_crystal_size_max 0.416
_exptl_crystal_size_mid 0.126
_exptl_crystal_size_min 0.058
_refine_diff_density_max 2.04
_refine_diff_density_min -1.21
_refine_ls_extinction_method None
_refine_ls_goodness_of_fit_ref 0.9973
_refine_ls_hydrogen_treatment noref
_refine_ls_matrix_type full
_refine_ls_number_parameters 983
_refine_ls_number_reflns 16403
_refine_ls_number_restraints 561
_refine_ls_R_factor_all 0.1164
_refine_ls_R_factor_gt 0.0786
_refine_ls_shift/su_max 0.0007126
_refine_ls_shift/su_mean 0.0000350
_refine_ls_structure_factor_coef Fsqd
_refine_ls_weighting_details
;
 Method= Modified Sheldrick 
 w=1/[\s^2^(F^2^) + ( 0.09P)^2^ + 9.85P] 
 ,where P=(max(Fo^2^,0) + 2Fc^2^)/3 
;
_refine_ls_weighting_scheme calc
_refine_ls_wR_factor_all 0.2229
_refine_ls_wR_factor_gt 0.1848
_refine_ls_wR_factor_ref 0.2222
_reflns_limit_h_max 17
_reflns_limit_h_min -16
_reflns_limit_k_max 21
_reflns_limit_k_min -21
_reflns_limit_l_max 21
_reflns_limit_l_min 0
_reflns_number_gt 10843
_reflns_number_total 16461
_reflns_threshold_expression I>2.0\s(I)
_oxford_diffrn_Wilson_B_factor 1.61
_oxford_diffrn_Wilson_scale 205.08
_oxford_refine_ls_r_factor_ref 0.1162
_oxford_refine_ls_scale 0.07544(2)
_oxford_reflns_number_all 16414
_oxford_structure_analysis_title Compound_V
_cod_data_source_file c8sc02782j3.cif
_cod_data_source_block 'global_CCDC3'
_cod_depositor_comments 'Adding full bibliography for 1549887--1549897.cif.'
_cod_original_cell_volume 3600.5(13)
_cod_original_sg_symbol_H-M 'P -1 '
_cod_original_formula_sum 'C75 H58 B1 Co1 F24 O1 P4'
_cod_database_code 1549894
_oxford_refine_reflns_threshold_expression_ref I>-3.0\s(I)

loop_
_symmetry_equiv_pos_as_xyz
x,y,z
-x,-y,-z

loop_
_atom_site_label
_atom_site_type_symbol
_atom_site_fract_x
_atom_site_fract_y
_atom_site_fract_z
_atom_site_U_iso_or_equiv
_atom_site_occupancy
_atom_site_adp_type
_atom_site_refinement_flags_posn
_atom_site_refinement_flags_adp
_atom_site_refinement_flags_occupancy
_atom_site_disorder_assembly
_atom_site_disorder_group
Co1 Co 0.83074(4) 0.22826(4) 0.34939(3) 0.0188 1.0000 Uani . . . . .
P2 P 0.99735(8) 0.24059(7) 0.30702(6) 0.0210 1.0000 Uani . . . . .
C3 C 1.0733(3) 0.1421(3) 0.3001(3) 0.0247 1.0000 Uani . . . . .
C4 C 1.1775(4) 0.1428(3) 0.2766(3) 0.0326 1.0000 Uani . . . . .
C5 C 1.2377(4) 0.0697(4) 0.2706(3) 0.0415 1.0000 Uani . . . . .
C6 C 1.1943(4) -0.0032(3) 0.2862(3) 0.0396 1.0000 Uani . . . . .
C7 C 1.0907(4) -0.0050(3) 0.3112(3) 0.0345 1.0000 Uani . . . . .
C8 C 1.0298(4) 0.0682(3) 0.3181(3) 0.0270 1.0000 Uani . . . . .
C9 C 1.0514(3) 0.3021(3) 0.2161(3) 0.0258 1.0000 Uani . . . . .
C10 C 1.0577(4) 0.3866(3) 0.2123(3) 0.0272 1.0000 Uani . . . . .
C11 C 1.0884(4) 0.4333(3) 0.1406(3) 0.0332 1.0000 Uani . . . . .
C12 C 1.1118(4) 0.3958(3) 0.0701(3) 0.0332 1.0000 Uani . . . . .
C13 C 1.1075(4) 0.3131(3) 0.0734(3) 0.0371 1.0000 Uani . . . . .
C14 C 1.0779(4) 0.2661(3) 0.1452(3) 0.0306 1.0000 Uani . . . . .
C15 C 1.0359(3) 0.2872(3) 0.3904(3) 0.0237 1.0000 Uani . . . . .
C16 C 0.9617(3) 0.2882(3) 0.4584(2) 0.0235 1.0000 Uani . . . . .
C1 C 0.8803(3) 0.2301(3) 0.4637(2) 0.0224 1.0000 Uani . . . . .
O1 O 0.9106(2) 0.16211(18) 0.42773(16) 0.0204 1.0000 Uani . . . . .
C19 C 0.7985(3) 0.2163(3) 0.5336(2) 0.0227 1.0000 Uani . . . . .
C20 C 0.8056(4) 0.2343(3) 0.6118(3) 0.0283 1.0000 Uani . . . . .
C21 C 0.7247(4) 0.2223(3) 0.6723(3) 0.0318 1.0000 Uani . . . . .
C22 C 0.6382(4) 0.1896(3) 0.6574(3) 0.0322 1.0000 Uani . . . . .
C23 C 0.6327(4) 0.1658(3) 0.5815(3) 0.0283 1.0000 Uani . . . . .
C24 C 0.7132(3) 0.1785(3) 0.5209(2) 0.0228 1.0000 Uani . . . . .
P1 P 0.71172(9) 0.15129(7) 0.41912(7) 0.0224 1.0000 Uani . . . . .
C26 C 0.7576(4) 0.0431(3) 0.4247(3) 0.0277 1.0000 Uani . . . . .
C27 C 0.8193(4) 0.0083(3) 0.4832(3) 0.0283 1.0000 Uani . . . . .
C28 C 0.8616(4) -0.0716(3) 0.4832(3) 0.0348 1.0000 Uani . . . . .
C29 C 0.8428(5) -0.1181(3) 0.4242(4) 0.0449 1.0000 Uani . . . . .
C30 C 0.7821(5) -0.0853(3) 0.3657(4) 0.0472 1.0000 Uani . . . . .
C31 C 0.7397(4) -0.0047(3) 0.3652(3) 0.0374 1.0000 Uani . . . . .
C32 C 0.5748(4) 0.1535(3) 0.4090(3) 0.0278 1.0000 Uani . . . . .
C33 C 0.5208(4) 0.2280(3) 0.3921(3) 0.0283 1.0000 Uani . . . . .
C34 C 0.4168(4) 0.2340(3) 0.3887(3) 0.0300 1.0000 Uani . . . . .
C35 C 0.3636(4) 0.1651(4) 0.4028(3) 0.0371 1.0000 Uani . . . . .
C36 C 0.4157(4) 0.0897(4) 0.4202(4) 0.0500 1.0000 Uani . . . . .
C37 C 0.5212(4) 0.0825(3) 0.4227(4) 0.0404 1.0000 Uani . . . . .
C38 C 0.9722(4) 0.3432(3) 0.5133(3) 0.0291 1.0000 Uani . . . . .
C39 C 1.0570(4) 0.3882(3) 0.5053(3) 0.0339 1.0000 Uani . . . . .
C40 C 1.1343(4) 0.3799(3) 0.4424(3) 0.0358 1.0000 Uani . . . . .
C41 C 1.1220(4) 0.3294(3) 0.3844(3) 0.0288 1.0000 Uani . . . . .
P3 P 0.79939(9) 0.19743(7) 0.22924(6) 0.0225 1.0000 Uani . . . . .
C43 C 0.6671(4) 0.1848(3) 0.2160(3) 0.0302 1.0000 Uani . . . . .
C44 C 0.8263(4) 0.2779(3) 0.1467(3) 0.0301 1.0000 Uani . . . . .
C45 C 0.8640(4) 0.1082(3) 0.1870(3) 0.0321 1.0000 Uani . . . . .
P4 P 0.75745(9) 0.35660(7) 0.34897(6) 0.0214 1.0000 Uani . . . . .
C47 C 0.6894(4) 0.3814(3) 0.4449(3) 0.0287 1.0000 Uani . . . . .
C48 C 0.6638(4) 0.3988(3) 0.2795(3) 0.0332 1.0000 Uani . . . . .
C49 C 0.8419(4) 0.4401(3) 0.3292(3) 0.0314 1.0000 Uani . . . . .
F50 F 0.6922(2) 0.67849(17) 0.78056(15) 0.0309 1.0000 Uani . U . . .
C51 C 0.6063(3) 0.6926(3) 0.8297(2) 0.0224 1.0000 Uani . U . . .
F52 F 0.5313(2) 0.66405(18) 0.79585(15) 0.0320 1.0000 Uani . U . . .
F53 F 0.5871(3) 0.77320(17) 0.82570(16) 0.0428 1.0000 Uani . U . . .
C54 C 0.6141(3) 0.6520(2) 0.9133(2) 0.0186 1.0000 Uani . U . . .
C55 C 0.6058(3) 0.6963(2) 0.9794(2) 0.0183 1.0000 Uani . U . . .
C56 C 0.6150(3) 0.6579(3) 1.0577(2) 0.0195 1.0000 Uani . U . . .
C57 C 0.6334(3) 0.5729(3) 1.0659(2) 0.0205 1.0000 Uani . U . . .
C58 C 0.6416(3) 0.5283(3) 0.9999(2) 0.0197 1.0000 Uani . U . . .
C59 C 0.6315(3) 0.5671(2) 0.9232(2) 0.0190 1.0000 Uani . U . . .
C60 C 0.6681(4) 0.4380(3) 1.0103(3) 0.0250 1.0000 Uani . U . . .
F61 F 0.6264(2) 0.40207(16) 1.08096(16) 0.0326 1.0000 Uani . U . . .
F62 F 0.6353(3) 0.40033(17) 0.95348(18) 0.0492 1.0000 Uani . U . . .
F63 F 0.7686(2) 0.42000(18) 1.0082(2) 0.0445 1.0000 Uani . U . . .
B1 B 0.6135(4) 0.7121(3) 1.1331(3) 0.0229 1.0000 Uani . U . . .
C65 C 0.5707(3) 0.6616(3) 1.2191(2) 0.0203 1.0000 Uani . U . . .
C66 C 0.4852(3) 0.6160(3) 1.2262(2) 0.0192 1.0000 Uani . U . . .
C67 C 0.4407(3) 0.5805(3) 1.2999(2) 0.0216 1.0000 Uani . U . . .
C68 C 0.4837(3) 0.5868(3) 1.3707(2) 0.0221 1.0000 Uani . U . . .
C69 C 0.5675(3) 0.6310(3) 1.3653(2) 0.0217 1.0000 Uani . U . . .
C70 C 0.6092(3) 0.6694(3) 1.2919(2) 0.0219 1.0000 Uani . U . . .
C71 C 0.6201(4) 0.6376(3) 1.4384(3) 0.0292 1.0000 Uani . U . . .
F72 F 0.5672(2) 0.6097(2) 1.50737(15) 0.0405 1.0000 Uani . U . . .
F73 F 0.6398(3) 0.7137(2) 1.44435(17) 0.0548 1.0000 Uani . U . . .
F74 F 0.7107(3) 0.5935(3) 1.43592(19) 0.0567 1.0000 Uani . U . . .
C75 C 0.3475(4) 0.5351(3) 1.3052(3) 0.0269 1.0000 Uani . U . . .
F76 F 0.2787(2) 0.5524(2) 1.36720(18) 0.0458 1.0000 Uani . U . . .
F77 F 0.2984(2) 0.5489(2) 1.23992(18) 0.0480 1.0000 Uani . U . . .
F78 F 0.3681(3) 0.45384(19) 1.3173(2) 0.0513 1.0000 Uani . U . . .
C79 C 0.5321(3) 0.7925(3) 1.1231(2) 0.0220 1.0000 Uani . U . . .
C80 C 0.4350(3) 0.7864(3) 1.0994(2) 0.0221 1.0000 Uani . U . . .
C81 C 0.3613(4) 0.8522(3) 1.0939(3) 0.0283 1.0000 Uani . U . . .
C82 C 0.3840(4) 0.9291(3) 1.1085(3) 0.0342 1.0000 Uani . U . . .
C83 C 0.4788(4) 0.9371(3) 1.1315(3) 0.0367 1.0000 Uani . U . . .
C84 C 0.5507(4) 0.8698(3) 1.1414(3) 0.0294 1.0000 Uani . U . . .
C85 C 0.5082(5) 1.0190(4) 1.1453(5) 0.0567 1.0000 Uani . U . . .
F86 F 0.6042(3) 1.0317(2) 1.1153(3) 0.0967 1.0000 Uani . U . . .
F87 F 0.5022(3) 1.0275(2) 1.2239(3) 0.0694 1.0000 Uani . U . . .
F88 F 0.4492(4) 1.0805(2) 1.1132(3) 0.0863 1.0000 Uani . U . . .
C89 C 0.2599(4) 0.8412(3) 1.0700(3) 0.0397 1.0000 Uani . U . . .
F90 F 0.1857(4) 0.8904(4) 1.0985(4) 0.1246 1.0000 Uani . U . . .
F91 F 0.2565(4) 0.8428(5) 0.9958(3) 0.1406 1.0000 Uani . U . . .
F92 F 0.2238(4) 0.7713(3) 1.1016(4) 0.1196 1.0000 Uani . U . . .
C93 C 0.7321(3) 0.7366(3) 1.1308(2) 0.0228 1.0000 Uani . U . . .
C94 C 0.8064(4) 0.6887(3) 1.1726(3) 0.0260 1.0000 Uani . U . . .
C95 C 0.9060(4) 0.7109(3) 1.1695(3) 0.0310 1.0000 Uani . U . . .
C96 C 0.9808(5) 0.6619(4) 1.2200(4) 0.0473 1.0000 Uani . U . . .
F97 F 1.0740(3) 0.6518(3) 1.1807(4) 0.1096 1.0000 Uani . U . . .
F98 F 0.9577(3) 0.5877(3) 1.2444(3) 0.0831 1.0000 Uani . U . . .
F99 F 0.9963(6) 0.6963(4) 1.2818(4) 0.1398 1.0000 Uani . U . . .
C100 C 0.9375(4) 0.7815(3) 1.1229(3) 0.0330 1.0000 Uani . U . . .
C101 C 0.8665(4) 0.8271(3) 1.0785(3) 0.0340 1.0000 Uani . U . . .
C102 C 0.7670(4) 0.8058(3) 1.0817(3) 0.0271 1.0000 Uani . U . . .
C103 C 0.8977(4) 0.9032(3) 1.0258(3) 0.0523 1.0000 Uani D U . . .
H41 H 1.2084 0.1934 0.2651 0.0404 1.0000 Uiso . . . . .
H51 H 1.3094 0.0712 0.2557 0.0513 1.0000 Uiso . . . . .
H61 H 1.2355 -0.0530 0.2801 0.0482 1.0000 Uiso . . . . .
H71 H 1.0610 -0.0562 0.3244 0.0426 1.0000 Uiso . . . . .
H81 H 0.9582 0.0674 0.3352 0.0322 1.0000 Uiso . . . . .
H101 H 1.0409 0.4127 0.2611 0.0340 1.0000 Uiso . . . . .
H111 H 1.0940 0.4906 0.1386 0.0401 1.0000 Uiso . . . . .
H121 H 1.1319 0.4267 0.0205 0.0395 1.0000 Uiso . . . . .
H131 H 1.1272 0.2871 0.0255 0.0442 1.0000 Uiso . . . . .
H141 H 1.0766 0.2082 0.1468 0.0374 1.0000 Uiso . . . . .
H201 H 0.8676 0.2537 0.6236 0.0354 1.0000 Uiso . . . . .
H211 H 0.7305 0.2370 0.7242 0.0385 1.0000 Uiso . . . . .
H221 H 0.5829 0.1829 0.6976 0.0398 1.0000 Uiso . . . . .
H231 H 0.5731 0.1408 0.5708 0.0343 1.0000 Uiso . . . . .
H271 H 0.8329 0.0400 0.5232 0.0340 1.0000 Uiso . . . . .
H281 H 0.9044 -0.0947 0.5232 0.0411 1.0000 Uiso . . . . .
H291 H 0.8721 -0.1731 0.4249 0.0543 1.0000 Uiso . . . . .
H301 H 0.7685 -0.1175 0.3250 0.0552 1.0000 Uiso . . . . .
H311 H 0.6990 0.0182 0.3233 0.0453 1.0000 Uiso . . . . .
H331 H 0.5571 0.2760 0.3827 0.0341 1.0000 Uiso . . . . .
H341 H 0.3808 0.2854 0.3763 0.0370 1.0000 Uiso . . . . .
H351 H 0.2919 0.1691 0.4007 0.0441 1.0000 Uiso . . . . .
H361 H 0.3790 0.0420 0.4300 0.0602 1.0000 Uiso . . . . .
H371 H 0.5567 0.0304 0.4342 0.0492 1.0000 Uiso . . . . .
H381 H 0.9196 0.3503 0.5558 0.0358 1.0000 Uiso . . . . .
H391 H 1.0616 0.4251 0.5425 0.0401 1.0000 Uiso . . . . .
H401 H 1.1942 0.4079 0.4383 0.0438 1.0000 Uiso . . . . .
H411 H 1.1722 0.3247 0.3403 0.0343 1.0000 Uiso . . . . .
H431 H 0.6443 0.1364 0.2500 0.0450 1.0000 Uiso . . . . .
H432 H 0.6239 0.2321 0.2318 0.0450 1.0000 Uiso . . . . .
H433 H 0.6634 0.1795 0.1604 0.0451 1.0000 Uiso . . . . .
H442 H 0.8916 0.3013 0.1498 0.0452 1.0000 Uiso . . . . .
H441 H 0.7716 0.3211 0.1481 0.0457 1.0000 Uiso . . . . .
H443 H 0.8301 0.2564 0.0958 0.0456 1.0000 Uiso . . . . .
H452 H 0.9375 0.1140 0.1782 0.0511 1.0000 Uiso . . . . .
H451 H 0.8508 0.0595 0.2244 0.0504 1.0000 Uiso . . . . .
H453 H 0.8396 0.1035 0.1362 0.0509 1.0000 Uiso . . . . .
H473 H 0.7372 0.3799 0.4847 0.0431 1.0000 Uiso . . . . .
H472 H 0.6553 0.4358 0.4380 0.0426 1.0000 Uiso . . . . .
H471 H 0.6381 0.3424 0.4638 0.0433 1.0000 Uiso . . . . .
H483 H 0.6964 0.4024 0.2247 0.0524 1.0000 Uiso . . . . .
H482 H 0.6379 0.4534 0.2897 0.0521 1.0000 Uiso . . . . .
H481 H 0.6062 0.3652 0.2831 0.0520 1.0000 Uiso . . . . .
H491 H 0.8698 0.4432 0.2732 0.0470 1.0000 Uiso . . . . .
H493 H 0.8979 0.4312 0.3626 0.0470 1.0000 Uiso . . . . .
H492 H 0.8028 0.4909 0.3382 0.0470 1.0000 Uiso . . . . .
H551 H 0.5928 0.7535 0.9713 0.0230 1.0000 Uiso . . . . .
H571 H 0.6419 0.5448 1.1176 0.0240 1.0000 Uiso . . . . .
H591 H 0.6359 0.5382 0.8783 0.0229 1.0000 Uiso . . . . .
H661 H 0.4566 0.6088 1.1795 0.0244 1.0000 Uiso . . . . .
H681 H 0.4558 0.5611 1.4204 0.0274 1.0000 Uiso . . . . .
H701 H 0.6649 0.7011 1.2908 0.0273 1.0000 Uiso . . . . .
H801 H 0.4189 0.7358 1.0862 0.0273 1.0000 Uiso . . . . .
H821 H 0.3352 0.9740 1.1039 0.0419 1.0000 Uiso . . . . .
H841 H 0.6136 0.8778 1.1597 0.0369 1.0000 Uiso . . . . .
H941 H 0.7881 0.6398 1.2050 0.0321 1.0000 Uiso . . . . .
H1001 H 1.0050 0.7966 1.1227 0.0389 1.0000 Uiso . . . . .
H1021 H 0.7216 0.8386 1.0499 0.0331 1.0000 Uiso . . . . .
F1040 F 0.9670(10) 0.9412(6) 1.0628(7) 0.0604 0.280(6) Uani D U P 1 1
F1041 F 0.9949(4) 0.8974(3) 0.9962(3) 0.0675 0.720(6) Uani D U P 1 2
F1051 F 0.8498(5) 0.9156(3) 0.9575(3) 0.0609 0.720(6) Uani D U P 1 2
F1050 F 0.8946(13) 0.9005(7) 0.9469(5) 0.0577 0.280(6) Uani D U P 1 1
F1060 F 0.8244(9) 0.9690(5) 1.0390(8) 0.0505 0.280(6) Uani D U P 1 1
F1061 F 0.8748(6) 0.9683(3) 1.0601(4) 0.0736 0.720(6) Uani D U P 1 2

loop_
_atom_site_aniso_label
_atom_site_aniso_U_11
_atom_site_aniso_U_22
_atom_site_aniso_U_33
_atom_site_aniso_U_23
_atom_site_aniso_U_13
_atom_site_aniso_U_12
Co1 0.0168(3) 0.0245(3) 0.0147(3) -0.0015(2) 0.0005(2) -0.0030(2)
P2 0.0168(5) 0.0257(6) 0.0195(5) -0.0029(4) 0.0026(4) -0.0020(4)
C3 0.018(2) 0.031(2) 0.024(2) -0.0060(18) 0.0010(17) 0.0028(18)
C4 0.024(2) 0.037(3) 0.036(3) -0.003(2) 0.001(2) -0.003(2)
C5 0.028(3) 0.044(3) 0.047(3) -0.003(2) 0.004(2) 0.011(2)
C6 0.036(3) 0.041(3) 0.037(3) -0.001(2) 0.002(2) 0.011(2)
C7 0.041(3) 0.029(3) 0.031(2) -0.002(2) -0.001(2) 0.004(2)
C8 0.027(2) 0.031(2) 0.023(2) -0.0046(18) -0.0010(18) 0.0043(19)
C9 0.020(2) 0.035(3) 0.022(2) -0.0006(18) 0.0019(17) -0.0044(19)
C10 0.025(2) 0.032(2) 0.023(2) -0.0019(18) 0.0027(18) -0.005(2)
C11 0.029(3) 0.036(3) 0.032(2) 0.003(2) 0.002(2) -0.003(2)
C12 0.028(3) 0.040(3) 0.027(2) 0.007(2) 0.0059(19) -0.005(2)
C13 0.038(3) 0.049(3) 0.022(2) -0.005(2) 0.008(2) -0.004(2)
C14 0.032(3) 0.036(3) 0.023(2) -0.0040(19) 0.0007(19) -0.001(2)
C15 0.022(2) 0.028(2) 0.021(2) -0.0003(17) -0.0038(17) -0.0027(18)
C16 0.020(2) 0.031(2) 0.0183(19) 0.0025(17) -0.0034(16) -0.0023(18)
C1 0.022(2) 0.030(2) 0.0156(19) -0.0030(16) -0.0017(16) -0.0028(18)
O1 0.0216(15) 0.0234(15) 0.0153(13) -0.0021(11) 0.0009(11) -0.0015(12)
C19 0.019(2) 0.027(2) 0.020(2) 0.0002(16) -0.0003(16) 0.0041(17)
C20 0.035(3) 0.031(2) 0.019(2) -0.0035(18) -0.0004(19) -0.004(2)
C21 0.042(3) 0.031(3) 0.020(2) -0.0044(18) 0.004(2) -0.000(2)
C22 0.036(3) 0.032(3) 0.023(2) 0.0038(19) 0.009(2) 0.005(2)
C23 0.022(2) 0.030(2) 0.030(2) 0.0040(19) -0.0001(18) -0.0002(19)
C24 0.020(2) 0.025(2) 0.020(2) 0.0034(16) 0.0020(17) 0.0001(18)
P1 0.0191(5) 0.0268(6) 0.0207(5) -0.0004(4) 0.0012(4) -0.0053(5)
C26 0.029(2) 0.025(2) 0.029(2) 0.0000(18) 0.0021(19) -0.0088(19)
C27 0.026(2) 0.029(2) 0.028(2) 0.0012(18) 0.0020(19) -0.0054(19)
C28 0.031(3) 0.030(3) 0.039(3) 0.007(2) 0.002(2) -0.004(2)
C29 0.060(4) 0.025(3) 0.049(3) -0.002(2) -0.005(3) -0.002(3)
C30 0.066(4) 0.033(3) 0.046(3) -0.010(2) -0.011(3) -0.007(3)
C31 0.049(3) 0.031(3) 0.032(3) 0.001(2) -0.009(2) -0.005(2)
C32 0.023(2) 0.039(3) 0.022(2) -0.0038(19) -0.0011(18) -0.008(2)
C33 0.025(2) 0.031(2) 0.029(2) -0.0101(19) 0.0032(19) -0.003(2)
C34 0.026(2) 0.043(3) 0.022(2) -0.0061(19) -0.0010(18) -0.004(2)
C35 0.022(2) 0.054(3) 0.035(3) 0.006(2) -0.008(2) -0.013(2)
C36 0.034(3) 0.046(3) 0.070(4) 0.019(3) -0.017(3) -0.020(3)
C37 0.029(3) 0.037(3) 0.053(3) 0.013(2) -0.009(2) -0.010(2)
C38 0.031(3) 0.038(3) 0.019(2) -0.0018(18) -0.0036(18) -0.007(2)
C39 0.042(3) 0.043(3) 0.021(2) -0.007(2) -0.008(2) -0.015(2)
C40 0.035(3) 0.050(3) 0.025(2) -0.000(2) -0.006(2) -0.019(2)
C41 0.023(2) 0.043(3) 0.021(2) -0.0033(19) 0.0012(18) -0.008(2)
P3 0.0199(5) 0.0290(6) 0.0189(5) -0.0071(4) -0.0006(4) 0.0001(5)
C43 0.027(2) 0.040(3) 0.025(2) -0.0087(19) -0.0038(19) -0.002(2)
C44 0.031(3) 0.036(3) 0.023(2) -0.0013(19) -0.0041(19) 0.002(2)
C45 0.036(3) 0.033(3) 0.028(2) -0.0096(19) -0.001(2) -0.000(2)
P4 0.0197(5) 0.0260(6) 0.0176(5) -0.0031(4) 0.0018(4) -0.0006(4)
C47 0.030(3) 0.029(2) 0.026(2) -0.0080(18) 0.0023(19) 0.001(2)
C48 0.035(3) 0.035(3) 0.029(2) -0.005(2) -0.007(2) 0.011(2)
C49 0.030(3) 0.023(2) 0.038(3) -0.0043(19) 0.008(2) 0.0030(19)
F50 0.0282(12) 0.0421(15) 0.0193(11) 0.0023(11) 0.0050(9) -0.0031(11)
C51 0.0268(16) 0.0226(12) 0.0165(12) -0.0013(12) 0.0003(11) -0.0004(16)
F52 0.0274(12) 0.0484(16) 0.0197(12) 0.0013(11) -0.0044(10) -0.0062(12)
F53 0.082(2) 0.0231(11) 0.0212(13) -0.0008(10) -0.0072(14) 0.0076(12)
C54 0.0180(19) 0.0203(12) 0.0160(10) -0.0026(9) 0.0017(12) 0.0030(16)
C55 0.0186(19) 0.0178(15) 0.0176(12) -0.0032(10) 0.0024(15) -0.0008(16)
C56 0.0183(19) 0.0235(13) 0.0164(11) -0.0032(10) 0.0020(14) -0.0045(14)
C57 0.021(2) 0.0240(13) 0.0153(14) -0.0004(11) 0.0015(15) -0.0012(17)
C58 0.0203(19) 0.0199(11) 0.0186(13) -0.0009(9) -0.0010(15) -0.0028(13)
C59 0.020(2) 0.0196(12) 0.0174(13) -0.0038(11) -0.0019(16) -0.0010(16)
C60 0.0301(14) 0.0211(12) 0.0228(15) 0.0007(11) -0.0031(14) -0.0013(16)
F61 0.0403(15) 0.0222(13) 0.0317(12) 0.0046(10) 0.0043(11) -0.0047(12)
F62 0.095(2) 0.0208(13) 0.0360(14) -0.0060(11) -0.0247(16) 0.0007(15)
F63 0.0312(12) 0.0273(15) 0.066(2) 0.0087(14) 0.0093(12) 0.0076(11)
B1 0.0253(14) 0.0274(15) 0.0158(11) -0.0042(11) 0.0029(16) -0.0056(11)
C65 0.0210(18) 0.0228(18) 0.0166(11) -0.0031(12) 0.0010(12) -0.0017(13)
C66 0.0178(18) 0.024(2) 0.0155(13) -0.0038(13) 0.0008(13) 0.0006(13)
C67 0.0240(16) 0.0219(18) 0.0179(13) -0.0034(14) 0.0031(11) -0.0017(13)
C68 0.0250(19) 0.025(2) 0.0144(14) -0.0034(14) 0.0055(13) -0.0012(14)
C69 0.0214(17) 0.026(2) 0.0165(11) -0.0043(13) 0.0027(12) 0.0016(13)
C70 0.021(2) 0.028(2) 0.0168(12) -0.0055(14) 0.0029(13) -0.0048(15)
C71 0.0315(17) 0.0389(17) 0.0178(12) -0.0074(16) 0.0012(12) -0.0050(14)
F72 0.0484(17) 0.0577(19) 0.0157(10) -0.0019(11) -0.0001(11) -0.0134(14)
F73 0.096(3) 0.0505(15) 0.0248(15) -0.0088(13) -0.0097(16) -0.0320(15)
F74 0.0355(15) 0.099(2) 0.0396(17) -0.0290(18) -0.0159(12) 0.0157(16)
C75 0.030(2) 0.0312(14) 0.0197(15) -0.0055(14) 0.0056(10) -0.0092(14)
F76 0.0381(16) 0.061(2) 0.0402(14) -0.0244(15) 0.0213(12) -0.0246(14)
F77 0.0352(17) 0.079(2) 0.0317(13) 0.0041(14) -0.0053(11) -0.0302(16)
F78 0.052(2) 0.0283(12) 0.074(2) -0.0083(13) 0.0013(16) -0.0147(12)
C79 0.0278(14) 0.0228(13) 0.0145(17) -0.0030(12) 0.0068(15) -0.0068(11)
C80 0.0286(16) 0.0186(16) 0.0184(18) -0.0041(15) 0.0044(15) -0.0046(12)
C81 0.0357(15) 0.0224(15) 0.024(2) -0.0001(16) 0.0019(16) -0.0001(11)
C82 0.043(2) 0.0196(16) 0.037(2) -0.0038(18) 0.007(2) 0.0024(15)
C83 0.0411(19) 0.0252(13) 0.043(3) -0.0138(18) 0.0155(19) -0.0073(12)
C84 0.029(2) 0.0296(15) 0.030(2) -0.0129(18) 0.0104(18) -0.0107(13)
C85 0.052(2) 0.0325(17) 0.086(2) -0.031(2) 0.028(2) -0.0134(17)
F86 0.074(2) 0.049(2) 0.166(4) -0.062(3) 0.069(3) -0.0373(17)
F87 0.053(2) 0.066(2) 0.098(2) -0.0580(19) 0.0124(17) -0.0161(18)
F88 0.111(3) 0.0237(15) 0.122(3) -0.0209(19) 0.010(3) -0.0033(18)
C89 0.0439(19) 0.037(2) 0.0386(18) -0.0035(17) -0.014(2) 0.0055(14)
F90 0.049(2) 0.142(4) 0.204(5) -0.110(4) -0.047(3) 0.043(3)
F91 0.078(3) 0.318(8) 0.0395(18) -0.023(3) -0.009(2) -0.081(4)
F92 0.057(3) 0.090(3) 0.208(5) 0.065(3) -0.060(3) -0.040(2)
C93 0.0260(12) 0.0271(19) 0.0159(18) -0.0074(12) 0.0047(12) -0.0066(11)
C94 0.0251(15) 0.027(2) 0.026(2) -0.0047(15) 0.0035(15) -0.0066(14)
C95 0.0255(14) 0.036(2) 0.032(2) -0.0069(14) 0.0026(15) -0.0075(14)
C96 0.0355(17) 0.046(2) 0.063(3) 0.0022(18) -0.0164(16) -0.013(2)
F97 0.0302(17) 0.117(4) 0.156(4) 0.065(3) 0.003(2) 0.006(2)
F98 0.050(2) 0.0582(19) 0.137(4) 0.041(2) -0.037(2) -0.0194(18)
F99 0.210(6) 0.100(3) 0.134(4) -0.046(3) -0.135(4) 0.051(4)
C100 0.0252(19) 0.035(2) 0.040(3) -0.0102(14) 0.0059(17) -0.0128(16)
C101 0.0275(16) 0.0344(14) 0.0382(19) -0.0059(13) 0.0114(15) -0.0093(14)
C102 0.0281(17) 0.0255(19) 0.027(2) -0.0043(14) 0.0047(16) -0.0055(15)
C103 0.0540(19) 0.0381(14) 0.0596(17) 0.0031(11) 0.0162(14) -0.0170(14)
F1040 0.055(3) 0.042(3) 0.080(4) 0.016(3) 0.006(3) -0.026(2)
F1041 0.0561(19) 0.058(3) 0.075(3) 0.028(2) 0.0228(16) -0.0163(18)
F1051 0.069(3) 0.045(2) 0.061(2) 0.0168(15) 0.0107(19) -0.014(2)
F1050 0.068(4) 0.042(3) 0.0549(17) 0.0105(17) 0.023(3) -0.015(3)
F1060 0.053(3) 0.034(2) 0.059(4) 0.007(2) 0.015(3) -0.018(2)
F1061 0.099(4) 0.0373(14) 0.079(3) -0.0031(17) 0.025(3) -0.025(2)

loop_
_atom_type_symbol
_atom_type_scat_dispersion_real
_atom_type_scat_dispersion_imag
_atom_type_scat_Cromer_Mann_a1
_atom_type_scat_Cromer_Mann_b1
_atom_type_scat_Cromer_Mann_a2
_atom_type_scat_Cromer_Mann_b2
_atom_type_scat_Cromer_Mann_a3
_atom_type_scat_Cromer_Mann_b3
_atom_type_scat_Cromer_Mann_a4
_atom_type_scat_Cromer_Mann_b4
_atom_type_scat_Cromer_Mann_c
_atom_type_scat_source
C 0.0033 0.0016 2.3100 20.8439 1.0200 10.2075 1.5886 0.5687 0.8650 51.6512 0.2156 'International Tables Vol C 4.2.6.8 and 6.1.1.4'
H 0.0000 0.0000 0.4930 10.5109 0.3229 26.1257 0.1402 3.1424 0.0408 57.7998 0.0030 'International Tables Vol C 4.2.6.8 and 6.1.1.4'
B 0.0013 0.0007 2.0545 23.2185 1.3326 1.0210 1.0979 60.3498 0.7068 0.1403 -0.1932 'International Tables Vol C 4.2.6.8 and 6.1.1.4'
O 0.0106 0.0060 3.0485 13.2771 2.2868 5.7011 1.5463 0.3239 0.8670 32.9089 0.2508 'International Tables Vol C 4.2.6.8 and 6.1.1.4'
F 0.0171 0.0103 3.5392 10.2825 2.6412 4.2944 1.5170 0.2615 1.0243 26.1476 0.2776 'International Tables Vol C 4.2.6.8 and 6.1.1.4'
P 0.1023 0.0942 6.4345 1.9067 4.1791 27.1570 1.7800 0.5260 1.4908 68.1645 1.1149 'International Tables Vol C 4.2.6.8 and 6.1.1.4'
Co 0.3494 0.9721 12.2841 4.2791 7.3409 0.2784 4.0034 13.5359 2.3488 71.1692 1.0118 'International Tables Vol C 4.2.6.8 and 6.1.1.4'

loop_
_geom_angle_atom_site_label_1
_geom_angle_atom_site_label_2
_geom_angle_atom_site_label_3
_geom_angle
_geom_angle_publ_flag
P2 Co1 C1 83.02(12) yes
P2 Co1 O1 72.27(9) yes
C1 Co1 O1 38.67(15) yes
P2 Co1 P1 147.57(5) yes
C1 Co1 P1 83.37(13) yes
O1 Co1 P1 78.75(9) yes
P2 Co1 P3 91.94(5) yes
C1 Co1 P3 166.36(13) yes
O1 Co1 P3 127.69(9) yes
P1 Co1 P3 94.47(5) yes
P2 Co1 P4 105.96(5) yes
C1 Co1 P4 91.99(13) yes
O1 Co1 P4 130.54(9) yes
P1 Co1 P4 103.80(5) yes
P3 Co1 P4 101.60(5) yes
Co1 P2 C3 113.84(15) yes
Co1 P2 C9 127.25(15) yes
C3 P2 C9 101.4(2) yes
Co1 P2 C15 100.15(15) yes
C3 P2 C15 108.3(2) yes
C9 P2 C15 104.6(2) yes
P2 C3 C4 118.5(4) yes
P2 C3 C8 122.2(3) yes
C4 C3 C8 119.4(4) yes
C3 C4 C5 120.3(5) yes
C3 C4 H41 120.0 no
C5 C4 H41 119.7 no
C4 C5 C6 120.4(5) yes
C4 C5 H51 119.2 no
C6 C5 H51 120.5 no
C5 C6 C7 120.0(5) yes
C5 C6 H61 120.0 no
C7 C6 H61 120.0 no
C6 C7 C8 119.9(5) yes
C6 C7 H71 119.9 no
C8 C7 H71 120.2 no
C7 C8 C3 120.0(4) yes
C7 C8 H81 120.3 no
C3 C8 H81 119.6 no
P2 C9 C10 122.5(3) yes
P2 C9 C14 119.5(4) yes
C10 C9 C14 117.7(4) yes
C9 C10 C11 121.5(4) yes
C9 C10 H101 119.0 no
C11 C10 H101 119.5 no
C10 C11 C12 119.5(5) yes
C10 C11 H111 121.1 no
C12 C11 H111 119.4 no
C11 C12 C13 119.5(4) yes
C11 C12 H121 120.7 no
C13 C12 H121 119.8 no
C12 C13 C14 121.1(5) yes
C12 C13 H131 119.4 no
C14 C13 H131 119.5 no
C9 C14 C13 120.6(5) yes
C9 C14 H141 119.1 no
C13 C14 H141 120.3 no
P2 C15 C16 114.5(3) yes
P2 C15 C41 123.4(3) yes
C16 C15 C41 121.4(4) yes
C15 C16 C1 116.1(4) yes
C15 C16 C38 117.0(4) yes
C1 C16 C38 127.0(4) yes
C16 C1 Co1 110.2(3) yes
C16 C1 O1 113.8(4) yes
Co1 C1 O1 64.4(2) yes
C16 C1 C19 125.1(4) yes
Co1 C1 C19 114.7(3) yes
O1 C1 C19 113.1(4) yes
C1 O1 Co1 77.0(2) yes
C1 C19 C20 124.6(4) yes
C1 C19 C24 117.8(4) yes
C20 C19 C24 117.4(4) yes
C19 C20 C21 120.9(4) yes
C19 C20 H201 118.8 no
C21 C20 H201 120.2 no
C20 C21 C22 120.7(4) yes
C20 C21 H211 119.2 no
C22 C21 H211 120.1 no
C21 C22 C23 119.2(4) yes
C21 C22 H221 120.9 no
C23 C22 H221 119.9 no
C22 C23 C24 119.9(4) yes
C22 C23 H231 120.0 no
C24 C23 H231 120.1 no
C23 C24 C19 121.5(4) yes
C23 C24 P1 123.0(4) yes
C19 C24 P1 115.4(3) yes
C24 P1 Co1 101.55(15) yes
C24 P1 C26 105.1(2) yes
Co1 P1 C26 110.14(16) yes
C24 P1 C32 102.9(2) yes
Co1 P1 C32 129.51(16) yes
C26 P1 C32 105.1(2) yes
P1 C26 C27 120.8(4) yes
P1 C26 C31 120.8(4) yes
C27 C26 C31 118.1(4) yes
C26 C27 C28 120.9(5) yes
C26 C27 H271 119.1 no
C28 C27 H271 120.1 no
C27 C28 C29 120.3(5) yes
C27 C28 H281 120.2 no
C29 C28 H281 119.4 no
C28 C29 C30 119.9(5) yes
C28 C29 H291 119.6 no
C30 C29 H291 120.5 no
C29 C30 C31 120.0(5) yes
C29 C30 H301 120.1 no
C31 C30 H301 119.9 no
C26 C31 C30 120.7(5) yes
C26 C31 H311 119.9 no
C30 C31 H311 119.4 no
P1 C32 C33 118.8(4) yes
P1 C32 C37 122.4(4) yes
C33 C32 C37 118.7(4) yes
C32 C33 C34 121.5(4) yes
C32 C33 H331 118.7 no
C34 C33 H331 119.8 no
C33 C34 C35 120.2(5) yes
C33 C34 H341 120.7 no
C35 C34 H341 119.1 no
C34 C35 C36 119.4(5) yes
C34 C35 H351 120.4 no
C36 C35 H351 120.2 no
C35 C36 C37 121.0(5) yes
C35 C36 H361 119.6 no
C37 C36 H361 119.5 no
C32 C37 C36 119.1(5) yes
C32 C37 H371 120.2 no
C36 C37 H371 120.6 no
C16 C38 C39 121.0(4) yes
C16 C38 H381 119.3 no
C39 C38 H381 119.7 no
C38 C39 C40 120.8(4) yes
C38 C39 H391 119.2 no
C40 C39 H391 120.0 no
C39 C40 C41 118.9(4) yes
C39 C40 H401 121.3 no
C41 C40 H401 119.9 no
C40 C41 C15 120.4(4) yes
C40 C41 H411 120.0 no
C15 C41 H411 119.6 no
Co1 P3 C43 117.14(15) yes
Co1 P3 C44 113.80(16) yes
C43 P3 C44 99.2(2) yes
Co1 P3 C45 121.15(16) yes
C43 P3 C45 100.8(2) yes
C44 P3 C45 101.3(2) yes
P3 C43 H431 109.7 no
P3 C43 H432 109.6 no
H431 C43 H432 108.5 no
P3 C43 H433 108.3 no
H431 C43 H433 110.6 no
H432 C43 H433 110.2 no
P3 C44 H442 111.9 no
P3 C44 H441 109.7 no
H442 C44 H441 108.8 no
P3 C44 H443 110.1 no
H442 C44 H443 108.1 no
H441 C44 H443 108.1 no
P3 C45 H452 109.4 no
P3 C45 H451 109.5 no
H452 C45 H451 109.4 no
P3 C45 H453 109.8 no
H452 C45 H453 108.8 no
H451 C45 H453 110.0 no
Co1 P4 C47 115.44(16) yes
Co1 P4 C48 122.40(17) yes
C47 P4 C48 100.7(2) yes
Co1 P4 C49 117.52(16) yes
C47 P4 C49 99.2(2) yes
C48 P4 C49 97.5(2) yes
P4 C47 H473 110.1 no
P4 C47 H472 109.8 no
H473 C47 H472 108.6 no
P4 C47 H471 110.0 no
H473 C47 H471 109.6 no
H472 C47 H471 108.7 no
P4 C48 H483 109.5 no
P4 C48 H482 111.1 no
H483 C48 H482 107.2 no
P4 C48 H481 112.3 no
H483 C48 H481 108.0 no
H482 C48 H481 108.6 no
P4 C49 H491 108.0 no
P4 C49 H493 111.7 no
H491 C49 H493 108.8 no
P4 C49 H492 109.5 no
H491 C49 H492 108.7 no
H493 C49 H492 110.1 no
F50 C51 F52 105.5(3) yes
F50 C51 F53 107.0(4) yes
F52 C51 F53 106.8(4) yes
F50 C51 C54 112.2(3) yes
F52 C51 C54 111.4(4) yes
F53 C51 C54 113.5(3) yes
C51 C54 C55 122.1(4) yes
C51 C54 C59 117.2(3) yes
C55 C54 C59 120.7(4) yes
C54 C55 C56 121.8(4) yes
C54 C55 H551 119.1 no
C56 C55 H551 119.1 no
C55 C56 C57 116.4(4) yes
C55 C56 B1 120.6(4) yes
C57 C56 B1 122.8(4) yes
C56 C57 C58 121.9(4) yes
C56 C57 H571 118.9 no
C58 C57 H571 119.1 no
C57 C58 C59 120.9(4) yes
C57 C58 C60 120.3(4) yes
C59 C58 C60 118.7(4) yes
C54 C59 C58 118.2(4) yes
C54 C59 H591 119.7 no
C58 C59 H591 122.1 no
C58 C60 F61 112.3(4) yes
C58 C60 F62 112.6(3) yes
F61 C60 F62 106.0(4) yes
C58 C60 F63 111.8(4) yes
F61 C60 F63 106.5(3) yes
F62 C60 F63 107.1(4) yes
C56 B1 C65 111.6(4) yes
C56 B1 C79 110.6(3) yes
C65 B1 C79 104.0(3) yes
C56 B1 C93 105.0(3) yes
C65 B1 C93 113.4(4) yes
C79 B1 C93 112.4(4) yes
B1 C65 C66 122.0(4) yes
B1 C65 C70 122.3(4) yes
C66 C65 C70 115.3(4) yes
C65 C66 C67 122.9(4) yes
C65 C66 H661 118.8 no
C67 C66 H661 118.3 no
C66 C67 C68 120.1(4) yes
C66 C67 C75 121.3(4) yes
C68 C67 C75 118.7(4) yes
C67 C68 C69 118.1(4) yes
C67 C68 H681 120.6 no
C69 C68 H681 121.3 no
C68 C69 C70 121.7(4) yes
C68 C69 C71 120.9(4) yes
C70 C69 C71 117.4(4) yes
C65 C70 C69 121.9(4) yes
C65 C70 H701 118.8 no
C69 C70 H701 119.3 no
C69 C71 F72 113.4(4) yes
C69 C71 F73 112.5(4) yes
F72 C71 F73 107.6(4) yes
C69 C71 F74 110.9(4) yes
F72 C71 F74 105.8(4) yes
F73 C71 F74 106.2(4) yes
C67 C75 F76 112.8(4) yes
C67 C75 F77 114.0(4) yes
F76 C75 F77 106.3(4) yes
C67 C75 F78 112.6(4) yes
F76 C75 F78 104.8(4) yes
F77 C75 F78 105.7(4) yes
B1 C79 C80 120.8(4) yes
B1 C79 C84 123.7(4) yes
C80 C79 C84 115.4(4) yes
C79 C80 C81 122.8(4) yes
C79 C80 H801 118.6 no
C81 C80 H801 118.6 no
C80 C81 C82 120.3(5) yes
C80 C81 C89 120.0(4) yes
C82 C81 C89 119.6(4) yes
C81 C82 C83 118.2(5) yes
C81 C82 H821 120.8 no
C83 C82 H821 121.0 no
C82 C83 C84 121.4(4) yes
C82 C83 C85 120.2(5) yes
C84 C83 C85 118.4(5) yes
C83 C84 C79 121.7(5) yes
C83 C84 H841 118.3 no
C79 C84 H841 120.0 no
C83 C85 F86 112.2(5) yes
C83 C85 F87 111.9(5) yes
F86 C85 F87 106.2(6) yes
C83 C85 F88 113.4(6) yes
F86 C85 F88 106.8(6) yes
F87 C85 F88 105.8(5) yes
C81 C89 F90 114.8(5) yes
C81 C89 F91 114.9(5) yes
F90 C89 F91 108.8(6) yes
C81 C89 F92 113.3(4) yes
F90 C89 F92 98.6(6) yes
F91 C89 F92 104.8(6) yes
B1 C93 C94 123.4(4) yes
B1 C93 C102 121.1(4) yes
C94 C93 C102 115.3(4) yes
C93 C94 C95 122.2(4) yes
C93 C94 H941 119.2 no
C95 C94 H941 118.5 no
C94 C95 C96 120.7(5) yes
C94 C95 C100 121.2(5) yes
C96 C95 C100 118.0(5) yes
C95 C96 F97 112.9(5) yes
C95 C96 F98 114.5(5) yes
F97 C96 F98 103.3(5) yes
C95 C96 F99 113.0(5) yes
F97 C96 F99 103.6(6) yes
F98 C96 F99 108.5(6) yes
C95 C100 C101 117.1(5) yes
C95 C100 H1001 120.2 no
C101 C100 H1001 122.6 no
C100 C101 C102 121.9(5) yes
C100 C101 C103 119.1(5) yes
C102 C101 C103 119.0(5) yes
C93 C102 C101 122.0(5) yes
C93 C102 H1021 119.3 no
C101 C102 H1021 118.7 no
C101 C103 F1040 109.7(5) yes
C101 C103 F1050 114.4(6) yes
F1040 C103 F1050 127.9(8) yes
C101 C103 F1060 110.1(5) yes
F1040 C103 F1060 89.1(9) yes
F1050 C103 F1060 100.3(9) yes
C101 C103 F1041 112.7(5) yes
C101 C103 F1051 111.8(5) yes
F1041 C103 F1051 101.7(5) yes
C101 C103 F1061 113.1(5) yes
F1041 C103 F1061 111.5(6) yes
F1051 C103 F1061 105.3(6) yes

loop_
_geom_bond_atom_site_label_1
_geom_bond_atom_site_label_2
_geom_bond_distance
_geom_bond_publ_flag
Co1 P2 2.2480(13) yes
Co1 C1 2.105(4) yes
Co1 O1 1.947(3) yes
Co1 P1 2.2396(13) yes
Co1 P3 2.2359(12) yes
Co1 P4 2.2508(13) yes
P2 C3 1.842(5) yes
P2 C9 1.835(5) yes
P2 C15 1.823(4) yes
C3 C4 1.385(6) yes
C3 C8 1.381(7) yes
C4 C5 1.394(7) yes
C4 H41 0.951 no
C5 C6 1.364(8) yes
C5 H51 0.951 no
C6 C7 1.384(8) yes
C6 H61 0.955 no
C7 C8 1.401(7) yes
C7 H71 0.955 no
C8 H81 0.955 no
C9 C10 1.400(7) yes
C9 C14 1.393(6) yes
C10 C11 1.387(6) yes
C10 H101 0.967 no
C11 C12 1.395(7) yes
C11 H111 0.954 no
C12 C13 1.368(8) yes
C12 H121 0.946 no
C13 C14 1.388(7) yes
C13 H131 0.958 no
C14 H141 0.956 no
C15 C16 1.417(6) yes
C15 C41 1.372(6) yes
C16 C1 1.491(6) yes
C16 C38 1.400(6) yes
C1 O1 1.350(5) yes
C1 C19 1.510(6) yes
C19 C20 1.399(6) yes
C19 C24 1.385(6) yes
C20 C21 1.394(7) yes
C20 H201 0.955 no
C21 C22 1.367(7) yes
C21 H211 0.946 no
C22 C23 1.393(7) yes
C22 H221 0.939 no
C23 C24 1.394(6) yes
C23 H231 0.965 no
C24 P1 1.825(4) yes
P1 C26 1.831(5) yes
P1 C32 1.829(5) yes
C26 C27 1.386(7) yes
C26 C31 1.402(7) yes
C27 C28 1.388(7) yes
C27 H271 0.943 no
C28 C29 1.385(8) yes
C28 H281 0.950 no
C29 C30 1.368(8) yes
C29 H291 0.955 no
C30 C31 1.397(8) yes
C30 H301 0.960 no
C31 H311 0.955 no
C32 C33 1.381(7) yes
C32 C37 1.405(7) yes
C33 C34 1.374(7) yes
C33 H331 0.949 no
C34 C35 1.372(7) yes
C34 H341 0.947 no
C35 C36 1.384(8) yes
C35 H351 0.946 no
C36 C37 1.390(7) yes
C36 H361 0.949 no
C37 H371 0.953 no
C38 C39 1.383(7) yes
C38 H381 0.947 no
C39 C40 1.391(7) yes
C39 H391 0.938 no
C40 C41 1.393(7) yes
C40 H401 0.942 no
C41 H411 0.940 no
P3 C43 1.817(5) yes
P3 C44 1.825(5) yes
P3 C45 1.817(5) yes
C43 H431 0.973 no
C43 H432 0.972 no
C43 H433 0.956 no
C44 H442 0.984 no
C44 H441 0.969 no
C44 H443 0.960 no
C45 H452 0.975 no
C45 H451 0.973 no
C45 H453 0.962 no
P4 C47 1.826(5) yes
P4 C48 1.830(5) yes
P4 C49 1.826(5) yes
C47 H473 0.968 no
C47 H472 0.968 no
C47 H471 0.976 no
C48 H483 0.967 no
C48 H482 0.964 no
C48 H481 0.973 no
C49 H491 0.966 no
C49 H493 0.969 no
C49 H492 0.964 no
F50 C51 1.342(5) yes
C51 F52 1.344(5) yes
C51 F53 1.329(5) yes
C51 C54 1.491(5) yes
C54 C55 1.393(5) yes
C54 C59 1.394(6) yes
C55 C56 1.402(6) yes
C55 H551 0.943 no
C56 C57 1.397(6) yes
C56 B1 1.640(6) yes
C57 C58 1.396(6) yes
C57 H571 0.946 no
C58 C59 1.382(6) yes
C58 C60 1.497(6) yes
C59 H591 0.936 no
C60 F61 1.340(5) yes
C60 F62 1.334(5) yes
C60 F63 1.329(5) yes
B1 C65 1.641(6) yes
B1 C79 1.636(7) yes
B1 C93 1.645(7) yes
C65 C66 1.398(6) yes
C65 C70 1.403(6) yes
C66 C67 1.391(6) yes
C66 H661 0.935 no
C67 C68 1.395(6) yes
C67 C75 1.484(6) yes
C68 C69 1.367(6) yes
C68 H681 0.940 no
C69 C70 1.392(6) yes
C69 C71 1.500(6) yes
C70 H701 0.938 no
C71 F72 1.334(5) yes
C71 F73 1.326(6) yes
C71 F74 1.341(6) yes
C75 F76 1.341(5) yes
C75 F77 1.324(5) yes
C75 F78 1.342(6) yes
C79 C80 1.400(6) yes
C79 C84 1.401(6) yes
C80 C81 1.393(6) yes
C80 H801 0.939 no
C81 C82 1.390(7) yes
C81 C89 1.473(7) yes
C82 C83 1.373(8) yes
C82 H821 0.940 no
C83 C84 1.402(7) yes
C83 C85 1.494(7) yes
C84 H841 0.942 no
C85 F86 1.331(7) yes
C85 F87 1.337(8) yes
C85 F88 1.322(9) yes
C89 F90 1.301(7) yes
C89 F91 1.249(7) yes
C89 F92 1.315(7) yes
C93 C94 1.400(6) yes
C93 C102 1.404(6) yes
C94 C95 1.388(6) yes
C94 H941 0.952 no
C95 C96 1.493(8) yes
C95 C100 1.389(7) yes
C96 F97 1.333(8) yes
C96 F98 1.295(7) yes
C96 F99 1.290(8) yes
C100 C101 1.378(8) yes
C100 H1001 0.946 no
C101 C102 1.382(7) yes
C101 C103 1.505(7) yes
C102 H1021 0.939 no
C103 F1040 1.396(8) yes
C103 F1050 1.339(9) yes
C103 F1060 1.410(8) yes
C103 F1041 1.319(6) yes
C103 F1051 1.359(7) yes
C103 F1061 1.281(6) yes

loop_
_geom_hbond_atom_site_label_D
_geom_hbond_atom_site_label_H
_geom_hbond_atom_site_label_A
_geom_hbond_angle_DHA
_geom_hbond_distance_DH
_geom_hbond_distance_HA
_geom_hbond_distance_DA
_geom_hbond_publ_flag
C38 H381 C20 121 0.95 2.56 3.152(7) yes
C44 H442 C9 150 0.98 2.50 3.386(7) yes
C44 H442 C14 142 0.98 2.47 3.302(7) yes
